data_1556577
loop_
_publ_author_name
'Broadhurst, Edward T.'
'Xu, Hongyi'
'Clabbers, Max T. B.'
'Lightowler, Molly'
'Nudelman, Fabio'
'Zou, Xiaodong'
'Parsons, Simon'

_publ_section_title
;
 Polymorph evolution during crystal growth studied by 3D electron
 diffraction
;
_journal_issue 1
_journal_name_full IUCrJ
_journal_page_first 5
_journal_page_last 9
_journal_paper_doi 10.1107/S2052252519016105
_journal_volume 7
_journal_year 2020
_chemical_formula_moiety 'C2 H5 N O2'
_chemical_formula_sum 'C2 H5 N O2'
_chemical_formula_weight 75.07
_chemical_name_common alpha-glycine
_space_group_crystal_system monoclinic
_space_group_IT_number 14
_space_group_name_Hall '-P 2yn'
_space_group_name_H-M_alt 'P 1 21/n 1'
_atom_sites_solution_hydrogens difmap
_atom_sites_solution_primary 'dual space'
_audit_creation_method SHELXL-2018/3
_cell_angle_alpha 90
_cell_angle_beta 111.14(3)
_cell_angle_gamma 90
_cell_formula_units_Z 4
_cell_length_a 5.2230(10)
_cell_length_b 12.435(3)
_cell_length_c 5.5630(11)
_cell_measurement_temperature 103(2)
_cell_volume 336.99(14)
_computing_cell_refinement REDp
_computing_data_reduction XDS
_computing_structure_refinement 'SHELXL-2018/3 (Sheldrick, 2018)'
_computing_structure_solution 'SHELXT 2018/2 (Sheldrick, 2018)'
_diffrn_ambient_temperature 103(2)
_diffrn_measured_fraction_theta_full 0.849
_diffrn_measured_fraction_theta_max 0.834
_diffrn_measurement_device_type
;
JEOL JEM-2100 LaB6 transmission electron microscope
;
_diffrn_measurement_method 'Phi scan'
_diffrn_radiation_type electrons
_diffrn_radiation_wavelength 0.02508
_diffrn_reflns_av_R_equivalents 0.3183
_diffrn_reflns_av_unetI/netI 0.2095
_diffrn_reflns_Laue_measured_fraction_full 0.849
_diffrn_reflns_Laue_measured_fraction_max 0.834
_diffrn_reflns_limit_h_max 7
_diffrn_reflns_limit_h_min -7
_diffrn_reflns_limit_k_max 16
_diffrn_reflns_limit_k_min -14
_diffrn_reflns_limit_l_max 7
_diffrn_reflns_limit_l_min -7
_diffrn_reflns_number 5389
_diffrn_reflns_point_group_measured_fraction_full 0.849
_diffrn_reflns_point_group_measured_fraction_max 0.834
_diffrn_reflns_theta_full 0.862
_diffrn_reflns_theta_max 1.022
_diffrn_reflns_theta_min 0.116
_exptl_absorpt_coefficient_mu 0.000
_exptl_crystal_colour colourless
_exptl_crystal_density_diffrn 1.480
_exptl_crystal_description lath
_exptl_crystal_F_000 53
_refine_diff_density_max 0.229
_refine_diff_density_min -0.251
_refine_diff_density_rms 0.084
_refine_ls_extinction_method none
_refine_ls_goodness_of_fit_ref 1.058
_refine_ls_hydrogen_treatment idealised+riding
_refine_ls_matrix_type full
_refine_ls_number_parameters 51
_refine_ls_number_reflns 850
_refine_ls_number_restraints 24
_refine_ls_restrained_S_all 1.044
_refine_ls_R_factor_all 0.2468
_refine_ls_R_factor_gt 0.2188
_refine_ls_shift/su_max 0.000
_refine_ls_shift/su_mean 0.000
_refine_ls_structure_factor_coef Fsqd
_refine_ls_weighting_details 'w=1/[\s^2^(Fo^2^)+(0.3805P)^2^+0.0200P] where P=(Fo^2^+2Fc^2^)/3'
_refine_ls_weighting_scheme calc
_refine_ls_wR_factor_gt 0.4858
_refine_ls_wR_factor_ref 0.5176
_reflns_Friedel_coverage 0.000
_reflns_number_gt 561
_reflns_number_total 850
_reflns_threshold_expression 'I > 2\s(I)'
_cod_data_source_file yc5021.cif
_cod_data_source_block alpha
_cod_depositor_comments 'Adding full bibliography for 1556577--1556579.cif.'
_cod_original_cell_volume 336.99(13)
_cod_original_sg_symbol_H-M 'P 21/n'
_cod_database_code 1556577
_shelx_shelxl_version_number 2018/3
_shelx_space_group_comment
;
The symmetry employed for this shelxl refinement is uniquely defined
by the following loop, which should always be used as a source of
symmetry information in preference to the above space-group names.
They are only intended as comments.
;

loop_
_space_group_symop_operation_xyz
'x, y, z'
'-x+1/2, y+1/2, -z+1/2'
'-x, -y, -z'
'x-1/2, -y-1/2, z-1/2'

loop_
_atom_site_label
_atom_site_type_symbol
_atom_site_fract_x
_atom_site_fract_y
_atom_site_fract_z
_atom_site_U_iso_or_equiv
_atom_site_adp_type
_atom_site_occupancy
_atom_site_site_symmetry_order
_atom_site_calc_flag
_atom_site_refinement_flags_posn
N1 N 0.7972(8) 0.4117(4) 0.2407(7) 0.0189(14) Uani 1 1 d .
H1 H 0.783(2) 0.3985(13) 0.044(3) 0.026(4) Uiso 1 1 calc R
H2 H 0.991(3) 0.3808(12) 0.371(3) 0.026(4) Uiso 1 1 calc R
H3 H 0.785(2) 0.4970(16) 0.273(4) 0.026(4) Uiso 1 1 calc R
C1 C 0.5643(10) 0.3544(5) 0.2867(8) 0.0179(15) Uani 1 1 d .
H4 H 0.5802(12) 0.263(4) 0.2559(15) 0.082(12) Uiso 1 1 calc R
H5 H 0.358(8) 0.3842(12) 0.140(6) 0.082(12) Uiso 1 1 calc R
C2 C 0.5715(10) 0.3752(5) 0.5667(7) 0.0161(14) Uani 1 1 d .
O1 O 0.8055(7) 0.4057(4) 0.7369(6) 0.0183(13) Uani 1 1 d .
O2 O 0.3487(9) 0.3603(5) 0.6068(7) 0.0240(14) Uani 1 1 d .

loop_
_atom_site_aniso_label
_atom_site_aniso_U_11
_atom_site_aniso_U_22
_atom_site_aniso_U_33
_atom_site_aniso_U_23
_atom_site_aniso_U_13
_atom_site_aniso_U_12
N1 0.015(2) 0.039(4) 0.0049(18) 0.0001(14) 0.0059(14) -0.0053(19)
C1 0.017(2) 0.033(4) 0.0044(18) -0.0016(16) 0.0040(15) -0.005(2)
C2 0.014(2) 0.030(4) 0.0037(18) -0.0016(16) 0.0030(15) -0.002(2)
O1 0.0120(18) 0.041(3) 0.0050(16) -0.0043(13) 0.0068(13) -0.0049(16)
O2 0.018(2) 0.048(4) 0.0113(18) 0.0016(14) 0.0105(14) -0.0005(19)

loop_
_atom_type_symbol
_atom_type_description
_atom_type_scat_dispersion_real
_atom_type_scat_dispersion_imag
_atom_type_scat_source
C C 0.0000 0.0000 'International Tables Vol C Tables 4.2.6.8 and 6.1.1.4'
N N 0.0000 0.0000 'International Tables Vol C Tables 4.2.6.8 and 6.1.1.4'
O O 0.0000 0.0000 'International Tables Vol C Tables 4.2.6.8 and 6.1.1.4'
H H 0.0000 0.0000 'International Tables Vol C Tables 4.2.6.8 and 6.1.1.4'

loop_
_geom_angle_atom_site_label_1
_geom_angle_atom_site_label_2
_geom_angle_atom_site_label_3
_geom_angle
N1 C1 C2 111.1(4)
O2 C2 O1 126.2(4)
O2 C2 C1 117.0(4)
O1 C2 C1 116.8(4)

loop_
_geom_bond_atom_site_label_1
_geom_bond_atom_site_label_2
_geom_bond_distance
N1 C1 1.509(6)
C1 C2 1.566(6)
C2 O2 1.275(6)
C2 O1 1.304(6)
